data_4309551
loop_
_publ_author_name
'Richard D. Adams'
'Burjor Captain'
'Rolfe H. Herber'
'Mikael Johansson'
'Israel Nowik'
'Jack L. Smith'
'Mark D. Smith'

_publ_section_title
;
Addition of Palladium and Platinum Tri-tert-Butylphosphine Groups to
Re-Sn and Re-Ge Bonds
;
_journal_name_full 'Inorganic Chemistry'
_journal_page_first 6346
_journal_page_last 6358
_journal_paper_doi 10.1021/ic051077x
_journal_volume 44
_journal_year 2005
_chemical_formula_moiety 'C44 H47 O8 P Pt Re2 Sn2'
_chemical_formula_sum 'C44 H47 O8 P Pt Re2 Sn2'
_chemical_formula_weight 1539.66
_chemical_name_systematic
; 
 ? 
;
_space_group_IT_number 14
_symmetry_cell_setting monoclinic
_symmetry_space_group_name_Hall '-P 2yn'
_symmetry_space_group_name_H-M 'P 1 21/n 1'
_atom_sites_solution_hydrogens geom
_atom_sites_solution_primary direct
_atom_sites_solution_secondary difmap
_audit_creation_method SHELXL-97
_cell_angle_alpha 90.00
_cell_angle_beta 102.1550(10)
_cell_angle_gamma 90.00
_cell_formula_units_Z 4
_cell_length_a 11.5715(5)
_cell_length_b 23.1038(10)
_cell_length_c 17.8097(7)
_cell_measurement_reflns_used 4289
_cell_measurement_temperature 100(2)
_cell_measurement_theta_max 26.385
_cell_measurement_theta_min 2.500
_cell_volume 4654.6(3)
_computing_cell_refinement 'SAINT+ NT V6.22 (Bruker, 2001)'
_computing_data_collection 'SMART NT V5.625 (Bruker, 1998)'
_computing_data_reduction 'SAINT+ NT V6.22'
_computing_molecular_graphics 'SHELXTL V6.1 (Sheldrick, 2000)'
_computing_publication_material 'SHELXTL V6.1'
_computing_structure_refinement 'SHELXL-97 (Sheldrick, 1997)'
_computing_structure_solution 'SHELXS-97 (Sheldrick, 1990)'
_diffrn_ambient_temperature 100(2)
_diffrn_measured_fraction_theta_full 0.999
_diffrn_measured_fraction_theta_max 0.999
_diffrn_measurement_device_type 'Bruker SMART APEX CCD diffractometer'
_diffrn_measurement_method 'omega scans'
_diffrn_radiation_monochromator graphite
_diffrn_radiation_source 'fine-focus sealed tube'
_diffrn_radiation_type MoK\a
_diffrn_radiation_wavelength 0.71073
_diffrn_reflns_av_R_equivalents 0.0373
_diffrn_reflns_av_sigmaI/netI 0.1095
_diffrn_reflns_limit_h_max 13
_diffrn_reflns_limit_h_min -13
_diffrn_reflns_limit_k_max 27
_diffrn_reflns_limit_k_min 0
_diffrn_reflns_limit_l_max 21
_diffrn_reflns_limit_l_min 0
_diffrn_reflns_number 9518
_diffrn_reflns_theta_full 25.03
_diffrn_reflns_theta_max 25.03
_diffrn_reflns_theta_min 1.46
_diffrn_standards_decay_% 0
_exptl_absorpt_coefficient_mu 9.318
_exptl_absorpt_correction_T_max 1.0000
_exptl_absorpt_correction_T_min 0.5690
_exptl_absorpt_correction_type multi-scan
_exptl_absorpt_process_details '(SADABS, Bruker, 2001)'
_exptl_crystal_colour orange
_exptl_crystal_density_diffrn 2.197
_exptl_crystal_density_method 'not measured'
_exptl_crystal_description plate
_exptl_crystal_F_000 2872
_exptl_crystal_size_max 0.15
_exptl_crystal_size_mid 0.08
_exptl_crystal_size_min 0.02
_refine_diff_density_max 0.992
_refine_diff_density_min -1.121
_refine_diff_density_rms 0.200
_refine_ls_extinction_method none
_refine_ls_goodness_of_fit_ref 1.016
_refine_ls_hydrogen_treatment constr
_refine_ls_matrix_type full
_refine_ls_number_parameters 524
_refine_ls_number_reflns 9569
_refine_ls_number_restraints 0
_refine_ls_restrained_S_all 1.016
_refine_ls_R_factor_all 0.0576
_refine_ls_R_factor_gt 0.0381
_refine_ls_shift/su_max 0.001
_refine_ls_shift/su_mean 0.000
_refine_ls_structure_factor_coef Fsqd
_refine_ls_weighting_details
; calc 
 [0.00000+1.00000exp(3.45(sin\q/\l)^2^)]/ 
   [\s^2^(Fo^2^)+0.0000+0.1000*P+(0.0325P)^2^+0.0000sin\q/\l] 
 where P = 0.33333Fo^2^ + 0.66667Fc^2^ 
;
_refine_ls_weighting_scheme calc
_refine_ls_wR_factor_gt 0.0745
_refine_ls_wR_factor_ref 0.0828
_reflns_number_gt 7322
_reflns_number_total 9569
_reflns_threshold_expression >2sigma(I)
_cod_data_source_file ic051077xsi20050630_093837.cif
_cod_data_source_block re2twin
_cod_depositor_comments
;
The following automatic conversions were performed:
'_symmetry_cell_setting' value 'Monoclinic' changed to 'monoclinic'
according to '/home/saulius/struct/CIF-dictionaries/cif_core.dic'
dictionary named 'cif_core.dic' version 2.4.1 from 2010-06-29.

Automatic conversion script
Id: cif_fix_enum 1527 2010-12-29 10:47:43Z saulius 
;
_cod_original_sg_symbol_H-M 'P 21/n'
_cod_database_code 4309551

loop_
_symmetry_equiv_pos_as_xyz
'x, y, z'
'-x+1/2, y+1/2, -z+1/2'
'-x, -y, -z'
'x-1/2, -y-1/2, z-1/2'

loop_
_atom_site_label
_atom_site_type_symbol
_atom_site_fract_x
_atom_site_fract_y
_atom_site_fract_z
_atom_site_U_iso_or_equiv
_atom_site_adp_type
_atom_site_occupancy
_atom_site_symmetry_multiplicity
_atom_site_calc_flag
_atom_site_refinement_flags
_atom_site_disorder_assembly
_atom_site_disorder_group
Pt1 Pt 0.42555(4) 0.209800(15) 0.80331(2) 0.01416(9) Uani 1 1 d . . .
Re1 Re 0.55108(4) 0.105778(15) 0.81501(2) 0.01242(9) Uani 1 1 d . . .
Re2 Re 0.60394(4) 0.070090(16) 0.65171(2) 0.01488(10) Uani 1 1 d . . .
Sn1 Sn 0.42305(6) 0.14594(3) 0.67264(4) 0.01338(15) Uani 1 1 d . . .
Sn2 Sn 0.71306(6) 0.02548(3) 0.79096(4) 0.01558(16) Uani 1 1 d . . .
P1 P 0.3391(2) 0.29570(10) 0.83083(15) 0.0159(6) Uani 1 1 d . . .
O11 O 0.3784(7) 0.0001(3) 0.7999(5) 0.0255(18) Uani 1 1 d . . .
O12 O 0.6694(7) 0.0695(3) 0.9794(4) 0.0287(19) Uani 1 1 d . . .
O13 O 0.7284(8) 0.2097(3) 0.8173(5) 0.033(2) Uani 1 1 d . . .
O14 O 0.3736(7) 0.1341(3) 0.9182(4) 0.0242(18) Uani 1 1 d . . .
O21 O 0.4024(7) -0.0228(3) 0.6302(5) 0.0258(18) Uani 1 1 d . . .
O22 O 0.7602(7) -0.0199(3) 0.5930(5) 0.033(2) Uani 1 1 d . . .
O23 O 0.5044(8) 0.1106(3) 0.4851(4) 0.035(2) Uani 1 1 d . . .
O24 O 0.8000(7) 0.1643(3) 0.6728(5) 0.0253(18) Uani 1 1 d . . .
C11 C 0.4412(9) 0.0386(4) 0.8058(6) 0.017(2) Uani 1 1 d . . .
C12 C 0.6285(11) 0.0806(4) 0.9173(6) 0.023(2) Uani 1 1 d . . .
C13 C 0.6613(10) 0.1725(4) 0.8178(6) 0.019(2) Uani 1 1 d . . .
C14 C 0.4298(9) 0.1424(4) 0.8711(6) 0.018(2) Uani 1 1 d . . .
C21 C 0.4766(10) 0.0098(4) 0.6404(6) 0.019(2) Uani 1 1 d . . .
C22 C 0.7066(9) 0.0132(4) 0.6168(6) 0.019(2) Uani 1 1 d . . .
C23 C 0.5383(10) 0.0972(4) 0.5473(6) 0.022(2) Uani 1 1 d . . .
C24 C 0.7291(10) 0.1298(4) 0.6656(6) 0.020(2) Uani 1 1 d . . .
C31 C 0.2511(10) 0.1060(4) 0.6432(6) 0.022(2) Uani 1 1 d . . .
C32 C 0.2090(9) 0.0867(4) 0.5684(6) 0.016(2) Uani 1 1 d . . .
H32 H 0.2545 0.0921 0.5303 0.019 Uiso 1 1 calc R . .
C33 C 0.0989(10) 0.0591(4) 0.5498(6) 0.024(3) Uani 1 1 d . . .
H33 H 0.0687 0.0467 0.4986 0.028 Uiso 1 1 calc R . .
C34 C 0.0354(11) 0.0500(4) 0.6042(7) 0.026(3) Uani 1 1 d . . .
H34 H -0.0382 0.0303 0.5912 0.031 Uiso 1 1 calc R . .
C35 C 0.0753(10) 0.0687(4) 0.6773(6) 0.022(2) Uani 1 1 d . . .
H35 H 0.0293 0.0621 0.7149 0.027 Uiso 1 1 calc R . .
C36 C 0.1831(9) 0.0974(4) 0.6977(6) 0.016(2) Uani 1 1 d . . .
H36 H 0.2100 0.1110 0.7487 0.019 Uiso 1 1 calc R . .
C37 C 0.4166(10) 0.2198(4) 0.5972(6) 0.022(2) Uani 1 1 d . . .
C38 C 0.3053(10) 0.2362(4) 0.5548(6) 0.017(2) Uani 1 1 d . . .
H38 H 0.2372 0.2142 0.5582 0.021 Uiso 1 1 calc R . .
C39 C 0.2949(11) 0.2849(5) 0.5077(7) 0.031(3) Uani 1 1 d . . .
H39 H 0.2195 0.2966 0.4795 0.037 Uiso 1 1 calc R . .
C40 C 0.3943(12) 0.3159(5) 0.5020(7) 0.034(3) Uani 1 1 d . . .
H40 H 0.3864 0.3492 0.4700 0.041 Uiso 1 1 calc R . .
C41 C 0.5058(11) 0.2997(4) 0.5420(6) 0.026(3) Uani 1 1 d . . .
H41 H 0.5742 0.3209 0.5373 0.031 Uiso 1 1 calc R . .
C42 C 0.5139(11) 0.2508(4) 0.5898(6) 0.024(3) Uani 1 1 d . . .
H42 H 0.5894 0.2389 0.6177 0.029 Uiso 1 1 calc R . .
C43 C 0.6847(10) -0.0643(4) 0.8125(7) 0.022(2) Uani 1 1 d . . .
C44 C 0.7085(10) -0.1061(4) 0.7604(7) 0.027(3) Uani 1 1 d . . .
H44 H 0.7275 -0.0945 0.7133 0.033 Uiso 1 1 calc R . .
C45 C 0.7040(12) -0.1649(5) 0.7781(8) 0.037(3) Uani 1 1 d . . .
H45 H 0.7226 -0.1929 0.7434 0.044 Uiso 1 1 calc R . .
C46 C 0.6738(11) -0.1826(4) 0.8436(8) 0.033(3) Uani 1 1 d . . .
H46 H 0.6690 -0.2227 0.8541 0.039 Uiso 1 1 calc R . .
C47 C 0.6502(11) -0.1425(5) 0.8948(7) 0.033(3) Uani 1 1 d . . .
H47 H 0.6303 -0.1549 0.9413 0.039 Uiso 1 1 calc R . .
C48 C 0.6552(11) -0.0837(4) 0.8792(6) 0.024(3) Uani 1 1 d . . .
H48 H 0.6380 -0.0564 0.9152 0.028 Uiso 1 1 calc R . .
C49 C 0.8963(9) 0.0363(4) 0.8444(6) 0.016(2) Uani 1 1 d . . .
C50 C 0.9535(10) 0.0897(4) 0.8486(6) 0.021(2) Uani 1 1 d . . .
H50 H 0.9119 0.1232 0.8270 0.025 Uiso 1 1 calc R . .
C51 C 1.0723(10) 0.0932(4) 0.8849(6) 0.018(2) Uani 1 1 d . . .
H51 H 1.1108 0.1298 0.8895 0.022 Uiso 1 1 calc R . .
C52 C 1.1341(12) 0.0453(5) 0.9139(7) 0.034(3) Uani 1 1 d . . .
H52 H 1.2155 0.0485 0.9374 0.041 Uiso 1 1 calc R . .
C53 C 1.0788(12) -0.0086(5) 0.9092(8) 0.039(3) Uani 1 1 d . . .
H53 H 1.1218 -0.0422 0.9292 0.046 Uiso 1 1 calc R . .
C54 C 0.9609(11) -0.0121(5) 0.8751(6) 0.027(3) Uani 1 1 d . . .
H54 H 0.9224 -0.0486 0.8724 0.032 Uiso 1 1 calc R . .
C55 C 0.1805(11) 0.3018(5) 0.7743(7) 0.031(3) Uani 1 1 d . . .
C56 C 0.1841(12) 0.3099(6) 0.6886(7) 0.045(4) Uani 1 1 d . . .
H56A H 0.1033 0.3138 0.6583 0.067 Uiso 1 1 calc R . .
H56B H 0.2220 0.2762 0.6706 0.067 Uiso 1 1 calc R . .
H56C H 0.2293 0.3448 0.6826 0.067 Uiso 1 1 calc R . .
C57 C 0.1163(11) 0.2435(5) 0.7795(8) 0.041(4) Uani 1 1 d . . .
H57A H 0.1366 0.2162 0.7422 0.062 Uiso 1 1 calc R . .
H57B H 0.0307 0.2498 0.7681 0.062 Uiso 1 1 calc R . .
H57C H 0.1411 0.2275 0.8314 0.062 Uiso 1 1 calc R . .
C58 C 0.1118(11) 0.3509(5) 0.8009(7) 0.031(3) Uani 1 1 d . . .
H58A H 0.1453 0.3880 0.7895 0.047 Uiso 1 1 calc R . .
H58B H 0.1170 0.3477 0.8564 0.047 Uiso 1 1 calc R . .
H58C H 0.0288 0.3487 0.7741 0.047 Uiso 1 1 calc R . .
C59 C 0.4321(12) 0.3550(4) 0.8000(7) 0.031(3) Uani 1 1 d . . .
C60 C 0.4664(12) 0.3375(4) 0.7254(7) 0.032(3) Uani 1 1 d . . .
H60A H 0.5118 0.3688 0.7082 0.048 Uiso 1 1 calc R . .
H60B H 0.3948 0.3302 0.6861 0.048 Uiso 1 1 calc R . .
H60C H 0.5147 0.3023 0.7337 0.048 Uiso 1 1 calc R . .
C61 C 0.3724(14) 0.4161(4) 0.7896(8) 0.042(4) Uani 1 1 d . . .
H61A H 0.4246 0.4435 0.7709 0.063 Uiso 1 1 calc R . .
H61B H 0.3581 0.4296 0.8390 0.063 Uiso 1 1 calc R . .
H61C H 0.2970 0.4136 0.7523 0.063 Uiso 1 1 calc R . .
C62 C 0.5498(11) 0.3603(5) 0.8598(7) 0.033(3) Uani 1 1 d . . .
H62A H 0.5863 0.3220 0.8694 0.049 Uiso 1 1 calc R . .
H62B H 0.5341 0.3759 0.9079 0.049 Uiso 1 1 calc R . .
H62C H 0.6034 0.3863 0.8401 0.049 Uiso 1 1 calc R . .
C63 C 0.3389(10) 0.3032(4) 0.9368(6) 0.021(2) Uani 1 1 d . . .
C64 C 0.2415(11) 0.2646(4) 0.9578(7) 0.027(3) Uani 1 1 d . . .
H64A H 0.1971 0.2868 0.9892 0.041 Uiso 1 1 calc R . .
H64B H 0.2777 0.2308 0.9868 0.041 Uiso 1 1 calc R . .
H64C H 0.1876 0.2517 0.9107 0.041 Uiso 1 1 calc R . .
C65 C 0.4569(10) 0.2793(5) 0.9849(6) 0.024(2) Uani 1 1 d . . .
H65A H 0.4532 0.2789 1.0394 0.035 Uiso 1 1 calc R . .
H65B H 0.5223 0.3041 0.9776 0.035 Uiso 1 1 calc R . .
H65C H 0.4696 0.2399 0.9681 0.035 Uiso 1 1 calc R . .
C66 C 0.3206(11) 0.3654(4) 0.9631(6) 0.026(3) Uani 1 1 d . . .
H66A H 0.2377 0.3766 0.9447 0.039 Uiso 1 1 calc R . .
H66B H 0.3716 0.3919 0.9418 0.039 Uiso 1 1 calc R . .
H66C H 0.3407 0.3673 1.0193 0.039 Uiso 1 1 calc R . .

loop_
_atom_site_aniso_label
_atom_site_aniso_U_11
_atom_site_aniso_U_22
_atom_site_aniso_U_33
_atom_site_aniso_U_23
_atom_site_aniso_U_13
_atom_site_aniso_U_12
Pt1 0.0147(2) 0.01138(16) 0.0157(2) -0.00042(16) 0.00161(17) 0.00173(16)
Re1 0.0122(2) 0.01021(16) 0.0139(2) -0.00001(16) 0.00049(17) 0.00077(16)
Re2 0.0146(2) 0.01299(18) 0.0169(2) -0.00102(17) 0.00304(18) 0.00072(17)
Sn1 0.0122(4) 0.0131(3) 0.0137(4) 0.0005(3) 0.0002(3) 0.0000(3)
Sn2 0.0137(4) 0.0117(3) 0.0206(4) -0.0001(3) 0.0018(3) 0.0014(3)
P1 0.0185(15) 0.0112(11) 0.0170(14) -0.0014(11) 0.0016(12) 0.0011(11)
O11 0.014(4) 0.024(4) 0.039(5) -0.001(4) 0.005(4) -0.012(3)
O12 0.031(5) 0.036(4) 0.016(4) 0.008(4) -0.003(4) 0.006(4)
O13 0.044(6) 0.026(4) 0.028(5) -0.010(4) 0.008(4) -0.021(4)
O14 0.026(5) 0.024(4) 0.025(5) 0.005(3) 0.012(4) -0.001(3)
O21 0.016(4) 0.020(4) 0.041(5) -0.006(3) 0.005(4) -0.008(3)
O22 0.025(5) 0.030(4) 0.045(6) -0.012(4) 0.012(4) 0.005(4)
O23 0.045(6) 0.044(5) 0.014(4) -0.001(4) -0.001(4) 0.003(4)
O24 0.023(5) 0.019(3) 0.034(5) -0.002(3) 0.006(4) 0.001(3)
C11 0.015(6) 0.016(5) 0.017(6) 0.008(4) -0.008(5) -0.001(4)
C12 0.030(7) 0.022(5) 0.014(6) -0.003(5) 0.001(5) 0.001(5)
C13 0.028(7) 0.024(5) 0.004(5) 0.003(4) 0.003(5) 0.006(5)
C14 0.018(6) 0.017(5) 0.017(6) 0.001(4) -0.001(5) 0.000(4)
C21 0.017(6) 0.020(5) 0.023(6) 0.002(5) 0.009(5) 0.008(5)
C22 0.010(6) 0.017(5) 0.030(7) 0.000(5) 0.001(5) 0.001(4)
C23 0.022(7) 0.030(6) 0.016(6) -0.007(5) 0.008(5) 0.001(5)
C24 0.021(6) 0.009(4) 0.030(7) 0.006(4) 0.006(5) 0.001(5)
C31 0.021(6) 0.016(5) 0.027(6) -0.010(5) 0.004(5) -0.002(5)
C32 0.014(6) 0.019(5) 0.014(6) 0.002(4) 0.002(4) 0.000(4)
C33 0.023(7) 0.030(6) 0.015(6) 0.002(5) -0.004(5) -0.002(5)
C34 0.018(6) 0.024(5) 0.032(7) 0.009(5) -0.002(5) 0.001(5)
C35 0.027(7) 0.018(5) 0.024(6) -0.001(5) 0.010(5) 0.001(5)
C36 0.022(6) 0.015(5) 0.008(5) -0.002(4) 0.001(4) 0.002(4)
C37 0.023(6) 0.029(6) 0.014(6) 0.007(5) 0.008(5) 0.004(5)
C38 0.026(6) 0.015(5) 0.012(5) 0.002(4) 0.005(5) 0.013(5)
C39 0.037(8) 0.029(6) 0.024(6) 0.012(5) 0.002(6) 0.013(6)
C40 0.034(8) 0.038(6) 0.031(7) 0.015(6) 0.006(6) 0.005(6)
C41 0.023(7) 0.027(6) 0.030(7) 0.015(5) 0.009(5) 0.000(5)
C42 0.030(7) 0.023(5) 0.020(6) 0.006(5) 0.008(5) 0.006(5)
C43 0.020(6) 0.016(5) 0.029(7) 0.006(5) 0.000(5) 0.008(4)
C44 0.021(7) 0.013(5) 0.049(8) 0.005(5) 0.010(6) 0.005(5)
C45 0.027(7) 0.024(6) 0.064(10) -0.011(6) 0.021(7) -0.009(5)
C46 0.029(7) 0.016(5) 0.049(8) 0.000(5) -0.002(6) -0.002(5)
C47 0.037(8) 0.031(6) 0.023(7) 0.012(5) -0.009(6) -0.003(6)
C48 0.044(8) 0.010(4) 0.017(6) -0.003(4) 0.006(5) 0.001(5)
C49 0.006(5) 0.024(5) 0.015(5) 0.002(4) -0.005(4) -0.006(4)
C50 0.027(7) 0.027(5) 0.012(5) -0.006(5) 0.008(5) -0.004(5)
C51 0.025(6) 0.018(5) 0.012(5) -0.001(4) 0.006(5) 0.001(5)
C52 0.023(7) 0.050(7) 0.027(7) -0.012(6) -0.001(6) 0.003(6)
C53 0.025(7) 0.042(7) 0.042(8) 0.007(6) -0.010(6) 0.007(6)
C54 0.022(7) 0.031(6) 0.024(7) 0.008(5) 0.000(5) 0.007(5)
C55 0.021(7) 0.030(6) 0.038(8) -0.015(6) -0.005(5) 0.011(5)
C56 0.043(9) 0.060(8) 0.032(8) -0.012(7) 0.007(7) 0.025(7)
C57 0.020(7) 0.029(6) 0.064(10) -0.015(6) -0.014(6) 0.005(5)
C58 0.026(7) 0.032(6) 0.029(7) -0.002(5) -0.010(5) 0.011(5)
C59 0.040(8) 0.019(5) 0.033(7) 0.002(5) 0.008(6) -0.007(5)
C60 0.044(8) 0.025(6) 0.035(7) 0.014(5) 0.026(7) 0.007(6)
C61 0.066(11) 0.018(5) 0.053(9) 0.005(6) 0.035(8) 0.001(6)
C62 0.035(8) 0.032(6) 0.039(8) -0.015(6) 0.026(6) -0.012(6)
C63 0.017(6) 0.032(6) 0.019(6) -0.007(5) 0.012(5) -0.004(5)
C64 0.045(8) 0.013(5) 0.025(7) 0.004(5) 0.009(6) 0.010(5)
C65 0.019(6) 0.033(6) 0.014(6) 0.001(5) -0.008(5) 0.001(5)
C66 0.027(7) 0.030(6) 0.023(6) -0.017(5) 0.010(5) -0.002(5)

loop_
_atom_type_symbol
_atom_type_description
_atom_type_scat_dispersion_real
_atom_type_scat_dispersion_imag
_atom_type_scat_source
C C 0.0033 0.0016 'International Tables Vol C Tables 4.2.6.8 and 6.1.1.4'
H H 0.0000 0.0000 'International Tables Vol C Tables 4.2.6.8 and 6.1.1.4'
O O 0.0106 0.0060 'International Tables Vol C Tables 4.2.6.8 and 6.1.1.4'
P P 0.1023 0.0942 'International Tables Vol C Tables 4.2.6.8 and 6.1.1.4'
Sn Sn -0.6537 1.4246 'International Tables Vol C Tables 4.2.6.8 and 6.1.1.4'
Re Re -1.0185 7.2310 'International Tables Vol C Tables 4.2.6.8 and 6.1.1.4'
Pt Pt -1.7033 8.3905 'International Tables Vol C Tables 4.2.6.8 and 6.1.1.4'

loop_
_geom_angle_atom_site_label_1
_geom_angle_atom_site_label_2
_geom_angle_atom_site_label_3
_geom_angle
_geom_angle_site_symmetry_1
_geom_angle_site_symmetry_3
_geom_angle_publ_flag
C14 Pt1 P1 120.3(3) . . ?
C14 Pt1 Sn1 95.1(3) . . ?
P1 Pt1 Sn1 135.17(7) . . ?
C14 Pt1 Re1 47.7(3) . . ?
P1 Pt1 Re1 163.85(7) . . ?
Sn1 Pt1 Re1 60.939(18) . . ?
C12 Re1 C11 90.2(4) . . ?
C12 Re1 C13 92.4(4) . . ?
C11 Re1 C13 176.7(4) . . ?
C12 Re1 C14 84.0(4) . . ?
C11 Re1 C14 82.6(4) . . ?
C13 Re1 C14 99.7(4) . . ?
C12 Re1 Sn2 75.4(3) . . ?
C11 Re1 Sn2 84.6(3) . . ?
C13 Re1 Sn2 94.1(3) . . ?
C14 Re1 Sn2 155.6(3) . . ?
C12 Re1 Pt1 117.2(3) . . ?
C11 Re1 Pt1 110.6(3) . . ?
C13 Re1 Pt1 69.9(3) . . ?
C14 Re1 Pt1 44.7(3) . . ?
Sn2 Re1 Pt1 159.22(2) . . ?
C12 Re1 Sn1 175.0(3) . . ?
C11 Re1 Sn1 88.7(3) . . ?
C13 Re1 Sn1 88.9(3) . . ?
C14 Re1 Sn1 91.1(3) . . ?
Sn2 Re1 Sn1 109.33(2) . . ?
Pt1 Re1 Sn1 58.782(17) . . ?
C12 Re1 Re2 129.5(3) . . ?
C11 Re1 Re2 88.0(3) . . ?
C13 Re1 Re2 88.8(3) . . ?
C14 Re1 Re2 145.4(3) . . ?
Sn2 Re1 Re2 54.188(18) . . ?
Pt1 Re1 Re2 110.453(17) . . ?
Sn1 Re1 Re2 55.332(17) . . ?
C23 Re2 C22 93.1(4) . . ?
C23 Re2 C24 91.3(5) . . ?
C22 Re2 C24 91.8(4) . . ?
C23 Re2 C21 89.8(4) . . ?
C22 Re2 C21 89.1(4) . . ?
C24 Re2 C21 178.5(4) . . ?
C23 Re2 Sn2 173.8(3) . . ?
C22 Re2 Sn2 80.8(3) . . ?
C24 Re2 Sn2 87.9(3) . . ?
C21 Re2 Sn2 91.1(3) . . ?
C23 Re2 Sn1 77.0(3) . . ?
C22 Re2 Sn1 167.9(3) . . ?
C24 Re2 Sn1 95.4(3) . . ?
C21 Re2 Sn1 83.9(3) . . ?
Sn2 Re2 Sn1 109.19(2) . . ?
C23 Re2 Re1 132.0(3) . . ?
C22 Re2 Re1 134.9(3) . . ?
C24 Re2 Re1 88.9(3) . . ?
C21 Re2 Re1 89.6(3) . . ?
Sn2 Re2 Re1 54.126(18) . . ?
Sn1 Re2 Re1 55.246(18) . . ?
C31 Sn1 C37 106.1(4) . . ?
C31 Sn1 Pt1 106.3(3) . . ?
C37 Sn1 Pt1 95.5(3) . . ?
C31 Sn1 Re1 111.3(3) . . ?
C37 Sn1 Re1 139.8(3) . . ?
Pt1 Sn1 Re1 60.279(18) . . ?
C31 Sn1 Re2 112.1(3) . . ?
C37 Sn1 Re2 109.8(3) . . ?
Pt1 Sn1 Re2 124.78(3) . . ?
Re1 Sn1 Re2 69.42(2) . . ?
C43 Sn2 C49 102.0(4) . . ?
C43 Sn2 Re1 119.5(3) . . ?
C49 Sn2 Re1 119.8(3) . . ?
C43 Sn2 Re2 117.8(3) . . ?
C49 Sn2 Re2 125.6(3) . . ?
Re1 Sn2 Re2 71.69(2) . . ?
C59 P1 C63 110.0(5) . . ?
C59 P1 C55 109.7(6) . . ?
C63 P1 C55 108.5(5) . . ?
C59 P1 Pt1 105.1(4) . . ?
C63 P1 Pt1 112.3(3) . . ?
C55 P1 Pt1 111.2(3) . . ?
O11 C11 Re1 179.4(10) . . ?
O12 C12 Re1 174.5(10) . . ?
O13 C13 Re1 176.6(9) . . ?
O14 C14 Pt1 128.2(8) . . ?
O14 C14 Re1 144.0(8) . . ?
Pt1 C14 Re1 87.6(4) . . ?
O21 C21 Re2 176.2(10) . . ?
O22 C22 Re2 175.9(10) . . ?
O23 C23 Re2 175.8(10) . . ?
O24 C24 Re2 179.3(11) . . ?
C36 C31 C32 119.2(10) . . ?
C36 C31 Sn1 121.5(8) . . ?
C32 C31 Sn1 119.3(7) . . ?
C31 C32 C33 119.3(9) . . ?
C31 C32 H32 120.3 . . ?
C33 C32 H32 120.3 . . ?
C34 C33 C32 120.4(11) . . ?
C34 C33 H33 119.8 . . ?
C32 C33 H33 119.8 . . ?
C33 C34 C35 120.9(11) . . ?
C33 C34 H34 119.6 . . ?
C35 C34 H34 119.6 . . ?
C34 C35 C36 120.4(10) . . ?
C34 C35 H35 119.8 . . ?
C36 C35 H35 119.8 . . ?
C31 C36 C35 119.7(10) . . ?
C31 C36 H36 120.1 . . ?
C35 C36 H36 120.1 . . ?
C42 C37 C38 119.5(9) . . ?
C42 C37 Sn1 123.5(8) . . ?
C38 C37 Sn1 117.1(8) . . ?
C39 C38 C37 119.7(11) . . ?
C39 C38 H38 120.2 . . ?
C37 C38 H38 120.2 . . ?
C40 C39 C38 119.8(11) . . ?
C40 C39 H39 120.1 . . ?
C38 C39 H39 120.1 . . ?
C39 C40 C41 121.5(10) . . ?
C39 C40 H40 119.2 . . ?
C41 C40 H40 119.2 . . ?
C40 C41 C42 117.7(11) . . ?
C40 C41 H41 121.2 . . ?
C42 C41 H41 121.2 . . ?
C37 C42 C41 121.9(11) . . ?
C37 C42 H42 119.1 . . ?
C41 C42 H42 119.1 . . ?
C48 C43 C44 117.7(9) . . ?
C48 C43 Sn2 122.8(7) . . ?
C44 C43 Sn2 119.2(8) . . ?
C45 C44 C43 119.8(11) . . ?
C45 C44 H44 120.1 . . ?
C43 C44 H44 120.1 . . ?
C46 C45 C44 121.2(11) . . ?
C46 C45 H45 119.4 . . ?
C44 C45 H45 119.4 . . ?
C45 C46 C47 119.7(10) . . ?
C45 C46 H46 120.1 . . ?
C47 C46 H46 120.1 . . ?
C46 C47 C48 120.4(11) . . ?
C46 C47 H47 119.8 . . ?
C48 C47 H47 119.8 . . ?
C43 C48 C47 121.2(10) . . ?
C43 C48 H48 119.4 . . ?
C47 C48 H48 119.4 . . ?
C54 C49 C50 118.8(10) . . ?
C54 C49 Sn2 118.6(7) . . ?
C50 C49 Sn2 122.7(8) . . ?
C51 C50 C49 119.2(10) . . ?
C51 C50 H50 120.4 . . ?
C49 C50 H50 120.4 . . ?
C52 C51 C50 121.1(10) . . ?
C52 C51 H51 119.5 . . ?
C50 C51 H51 119.5 . . ?
C51 C52 C53 120.5(12) . . ?
C51 C52 H52 119.8 . . ?
C53 C52 H52 119.8 . . ?
C54 C53 C52 118.7(12) . . ?
C54 C53 H53 120.6 . . ?
C52 C53 H53 120.6 . . ?
C53 C54 C49 121.7(11) . . ?
C53 C54 H54 119.1 . . ?
C49 C54 H54 119.1 . . ?
C58 C55 C56 110.0(10) . . ?
C58 C55 C57 110.0(10) . . ?
C56 C55 C57 106.1(10) . . ?
C58 C55 P1 113.6(8) . . ?
C56 C55 P1 107.9(8) . . ?
C57 C55 P1 109.0(8) . . ?
C55 C56 H56A 109.5 . . ?
C55 C56 H56B 109.5 . . ?
H56A C56 H56B 109.5 . . ?
C55 C56 H56C 109.5 . . ?
H56A C56 H56C 109.5 . . ?
H56B C56 H56C 109.5 . . ?
C55 C57 H57A 109.5 . . ?
C55 C57 H57B 109.5 . . ?
H57A C57 H57B 109.5 . . ?
C55 C57 H57C 109.5 . . ?
H57A C57 H57C 109.5 . . ?
H57B C57 H57C 109.5 . . ?
C55 C58 H58A 109.5 . . ?
C55 C58 H58B 109.5 . . ?
H58A C58 H58B 109.5 . . ?
C55 C58 H58C 109.5 . . ?
H58A C58 H58C 109.5 . . ?
H58B C58 H58C 109.5 . . ?
C60 C59 C62 105.6(11) . . ?
C60 C59 C61 109.1(9) . . ?
C62 C59 C61 108.2(10) . . ?
C60 C59 P1 109.3(7) . . ?
C62 C59 P1 109.2(8) . . ?
C61 C59 P1 115.0(9) . . ?
C59 C60 H60A 109.5 . . ?
C59 C60 H60B 109.5 . . ?
H60A C60 H60B 109.5 . . ?
C59 C60 H60C 109.5 . . ?
H60A C60 H60C 109.5 . . ?
H60B C60 H60C 109.5 . . ?
C59 C61 H61A 109.5 . . ?
C59 C61 H61B 109.5 . . ?
H61A C61 H61B 109.5 . . ?
C59 C61 H61C 109.5 . . ?
H61A C61 H61C 109.5 . . ?
H61B C61 H61C 109.5 . . ?
C59 C62 H62A 109.5 . . ?
C59 C62 H62B 109.5 . . ?
H62A C62 H62B 109.5 . . ?
C59 C62 H62C 109.5 . . ?
H62A C62 H62C 109.5 . . ?
H62B C62 H62C 109.5 . . ?
C66 C63 C64 108.1(8) . . ?
C66 C63 C65 109.0(9) . . ?
C64 C63 C65 105.3(9) . . ?
C66 C63 P1 114.6(7) . . ?
C64 C63 P1 110.0(7) . . ?
C65 C63 P1 109.4(7) . . ?
C63 C64 H64A 109.5 . . ?
C63 C64 H64B 109.5 . . ?
H64A C64 H64B 109.5 . . ?
C63 C64 H64C 109.5 . . ?
H64A C64 H64C 109.5 . . ?
H64B C64 H64C 109.5 . . ?
C63 C65 H65A 109.5 . . ?
C63 C65 H65B 109.5 . . ?
H65A C65 H65B 109.5 . . ?
C63 C65 H65C 109.5 . . ?
H65A C65 H65C 109.5 . . ?
H65B C65 H65C 109.5 . . ?
C63 C66 H66A 109.5 . . ?
C63 C66 H66B 109.5 . . ?
H66A C66 H66B 109.5 . . ?
C63 C66 H66C 109.5 . . ?
H66A C66 H66C 109.5 . . ?
H66B C66 H66C 109.5 . . ?

loop_
_geom_bond_atom_site_label_1
_geom_bond_atom_site_label_2
_geom_bond_distance
_geom_bond_site_symmetry_2
_geom_bond_publ_flag
Pt1 C14 1.966(10) . ?
Pt1 P1 2.321(2) . ?
Pt1 Sn1 2.7505(8) . ?
Pt1 Re1 2.7932(5) . ?
Re1 C12 1.943(11) . ?
Re1 C11 1.992(10) . ?
Re1 C13 1.995(11) . ?
Re1 C14 2.067(10) . ?
Re1 Sn2 2.7343(8) . ?
Re1 Sn1 2.8113(8) . ?
Re1 Re2 3.2034(6) . ?
Re2 C23 1.957(12) . ?
Re2 C22 1.959(10) . ?
Re2 C24 1.978(10) . ?
Re2 C21 2.007(11) . ?
Re2 Sn2 2.7364(9) . ?
Re2 Sn1 2.8143(8) . ?
Sn1 C31 2.156(11) . ?
Sn1 C37 2.165(10) . ?
Sn2 C43 2.148(10) . ?
Sn2 C49 2.148(10) . ?
P1 C59 1.894(11) . ?
P1 C63 1.896(11) . ?
P1 C55 1.904(12) . ?
O11 C11 1.139(11) . ?
O12 C12 1.137(13) . ?
O13 C13 1.160(12) . ?
O14 C14 1.180(12) . ?
O21 C21 1.128(12) . ?
O22 C22 1.122(12) . ?
O23 C23 1.138(13) . ?
O24 C24 1.132(12) . ?
C31 C36 1.387(14) . ?
C31 C32 1.393(14) . ?
C32 C33 1.400(15) . ?
C32 H32 0.9500 . ?
C33 C34 1.350(15) . ?
C33 H33 0.9500 . ?
C34 C35 1.356(16) . ?
C34 H34 0.9500 . ?
C35 C36 1.392(15) . ?
C35 H35 0.9500 . ?
C36 H36 0.9500 . ?
C37 C42 1.364(15) . ?
C37 C38 1.400(15) . ?
C38 C39 1.394(13) . ?
C38 H38 0.9500 . ?
C39 C40 1.376(17) . ?
C39 H39 0.9500 . ?
C40 C41 1.388(17) . ?
C40 H40 0.9500 . ?
C41 C42 1.405(14) . ?
C41 H41 0.9500 . ?
C42 H42 0.9500 . ?
C43 C48 1.378(15) . ?
C43 C44 1.406(15) . ?
C44 C45 1.396(14) . ?
C44 H44 0.9500 . ?
C45 C46 1.350(17) . ?
C45 H45 0.9500 . ?
C46 C47 1.367(16) . ?
C46 H46 0.9500 . ?
C47 C48 1.390(14) . ?
C47 H47 0.9500 . ?
C48 H48 0.9500 . ?
C49 C54 1.392(14) . ?
C49 C50 1.394(13) . ?
C50 C51 1.393(16) . ?
C50 H50 0.9500 . ?
C51 C52 1.360(15) . ?
C51 H51 0.9500 . ?
C52 C53 1.393(17) . ?
C52 H52 0.9500 . ?
C53 C54 1.374(17) . ?
C53 H53 0.9500 . ?
C54 H54 0.9500 . ?
C55 C58 1.517(14) . ?
C55 C56 1.547(17) . ?
C55 C57 1.550(16) . ?
C56 H56A 0.9800 . ?
C56 H56B 0.9800 . ?
C56 H56C 0.9800 . ?
C57 H57A 0.9800 . ?
C57 H57B 0.9800 . ?
C57 H57C 0.9800 . ?
C58 H58A 0.9800 . ?
C58 H58B 0.9800 . ?
C58 H58C 0.9800 . ?
C59 C60 1.519(15) . ?
C59 C62 1.548(18) . ?
C59 C61 1.566(15) . ?
C60 H60A 0.9800 . ?
C60 H60B 0.9800 . ?
C60 H60C 0.9800 . ?
C61 H61A 0.9800 . ?
C61 H61B 0.9800 . ?
C61 H61C 0.9800 . ?
C62 H62A 0.9800 . ?
C62 H62B 0.9800 . ?
C62 H62C 0.9800 . ?
C63 C66 1.540(13) . ?
C63 C64 1.544(15) . ?
C63 C65 1.552(15) . ?
C64 H64A 0.9800 . ?
C64 H64B 0.9800 . ?
C64 H64C 0.9800 . ?
C65 H65A 0.9800 . ?
C65 H65B 0.9800 . ?
C65 H65C 0.9800 . ?
C66 H66A 0.9800 . ?
C66 H66B 0.9800 . ?
C66 H66C 0.9800 . ?

loop_
_geom_torsion_atom_site_label_1
_geom_torsion_atom_site_label_2
_geom_torsion_atom_site_label_3
_geom_torsion_atom_site_label_4
_geom_torsion
_geom_torsion_site_symmetry_1
_geom_torsion_site_symmetry_2
_geom_torsion_site_symmetry_3
_geom_torsion_site_symmetry_4
_geom_torsion_publ_flag
C14 Pt1 Re1 C12 -46.5(6) . . . . ?
P1 Pt1 Re1 C12 -0.3(5) . . . . ?
Sn1 Pt1 Re1 C12 -176.6(4) . . . . ?
C14 Pt1 Re1 C11 54.9(5) . . . . ?
P1 Pt1 Re1 C11 101.1(4) . . . . ?
Sn1 Pt1 Re1 C11 -75.1(3) . . . . ?
C14 Pt1 Re1 C13 -128.6(5) . . . . ?
P1 Pt1 Re1 C13 -82.4(4) . . . . ?
Sn1 Pt1 Re1 C13 101.4(3) . . . . ?
P1 Pt1 Re1 C14 46.2(5) . . . . ?
Sn1 Pt1 Re1 C14 -130.1(4) . . . . ?
C14 Pt1 Re1 Sn2 -170.3(4) . . . . ?
P1 Pt1 Re1 Sn2 -124.1(2) . . . . ?
Sn1 Pt1 Re1 Sn2 59.60(7) . . . . ?
C14 Pt1 Re1 Sn1 130.1(4) . . . . ?
P1 Pt1 Re1 Sn1 176.3(2) . . . . ?
C14 Pt1 Re1 Re2 150.7(4) . . . . ?
P1 Pt1 Re1 Re2 -163.1(2) . . . . ?
Sn1 Pt1 Re1 Re2 20.62(2) . . . . ?
C12 Re1 Re2 C23 -175.0(6) . . . . ?
C11 Re1 Re2 C23 96.3(5) . . . . ?
C13 Re1 Re2 C23 -83.0(5) . . . . ?
C14 Re1 Re2 C23 22.3(6) . . . . ?
Sn2 Re1 Re2 C23 -179.0(4) . . . . ?
Pt1 Re1 Re2 C23 -15.0(4) . . . . ?
Sn1 Re1 Re2 C23 6.5(4) . . . . ?
C12 Re1 Re2 C22 7.3(6) . . . . ?
C11 Re1 Re2 C22 -81.4(5) . . . . ?
C13 Re1 Re2 C22 99.3(5) . . . . ?
C14 Re1 Re2 C22 -155.4(6) . . . . ?
Sn2 Re1 Re2 C22 3.3(4) . . . . ?
Pt1 Re1 Re2 C22 167.3(4) . . . . ?
Sn1 Re1 Re2 C22 -171.2(4) . . . . ?
C12 Re1 Re2 C24 -84.2(5) . . . . ?
C11 Re1 Re2 C24 -172.9(4) . . . . ?
C13 Re1 Re2 C24 7.8(4) . . . . ?
C14 Re1 Re2 C24 113.1(6) . . . . ?
Sn2 Re1 Re2 C24 -88.2(3) . . . . ?
Pt1 Re1 Re2 C24 75.8(3) . . . . ?
Sn1 Re1 Re2 C24 97.3(3) . . . . ?
C12 Re1 Re2 C21 95.5(5) . . . . ?
C11 Re1 Re2 C21 6.9(4) . . . . ?
C13 Re1 Re2 C21 -172.4(4) . . . . ?
C14 Re1 Re2 C21 -67.1(5) . . . . ?
Sn2 Re1 Re2 C21 91.6(3) . . . . ?
Pt1 Re1 Re2 C21 -104.4(3) . . . . ?
Sn1 Re1 Re2 C21 -82.9(3) . . . . ?
C12 Re1 Re2 Sn2 3.9(4) . . . . ?
C11 Re1 Re2 Sn2 -84.7(3) . . . . ?
C13 Re1 Re2 Sn2 96.0(3) . . . . ?
C14 Re1 Re2 Sn2 -158.7(5) . . . . ?
Pt1 Re1 Re2 Sn2 164.03(3) . . . . ?
Sn1 Re1 Re2 Sn2 -174.49(3) . . . . ?
C12 Re1 Re2 Sn1 178.4(4) . . . . ?
C11 Re1 Re2 Sn1 89.8(3) . . . . ?
C13 Re1 Re2 Sn1 -89.5(3) . . . . ?
C14 Re1 Re2 Sn1 15.8(5) . . . . ?
Sn2 Re1 Re2 Sn1 174.49(3) . . . . ?
Pt1 Re1 Re2 Sn1 -21.48(2) . . . . ?
C14 Pt1 Sn1 C31 70.9(4) . . . . ?
P1 Pt1 Sn1 C31 -73.0(3) . . . . ?
Re1 Pt1 Sn1 C31 105.6(3) . . . . ?
C14 Pt1 Sn1 C37 179.4(4) . . . . ?
P1 Pt1 Sn1 C37 35.5(3) . . . . ?
Re1 Pt1 Sn1 C37 -145.9(3) . . . . ?
C14 Pt1 Sn1 Re1 -34.6(3) . . . . ?
P1 Pt1 Sn1 Re1 -178.53(10) . . . . ?
C14 Pt1 Sn1 Re2 -61.8(3) . . . . ?
P1 Pt1 Sn1 Re2 154.26(10) . . . . ?
Re1 Pt1 Sn1 Re2 -27.22(2) . . . . ?
C11 Re1 Sn1 C31 18.1(4) . . . . ?
C13 Re1 Sn1 C31 -164.2(4) . . . . ?
C14 Re1 Sn1 C31 -64.5(4) . . . . ?
Sn2 Re1 Sn1 C31 101.8(3) . . . . ?
Pt1 Re1 Sn1 C31 -97.1(3) . . . . ?
Re2 Re1 Sn1 C31 106.5(3) . . . . ?
C11 Re1 Sn1 C37 174.8(5) . . . . ?
C13 Re1 Sn1 C37 -7.4(5) . . . . ?
C14 Re1 Sn1 C37 92.2(5) . . . . ?
Sn2 Re1 Sn1 C37 -101.4(4) . . . . ?
Pt1 Re1 Sn1 C37 59.7(4) . . . . ?
Re2 Re1 Sn1 C37 -96.7(4) . . . . ?
C11 Re1 Sn1 Pt1 115.2(3) . . . . ?
C13 Re1 Sn1 Pt1 -67.1(3) . . . . ?
C14 Re1 Sn1 Pt1 32.6(3) . . . . ?
Sn2 Re1 Sn1 Pt1 -161.08(2) . . . . ?
Re2 Re1 Sn1 Pt1 -156.34(2) . . . . ?
C11 Re1 Sn1 Re2 -88.5(3) . . . . ?
C13 Re1 Sn1 Re2 89.3(3) . . . . ?
C14 Re1 Sn1 Re2 -171.1(3) . . . . ?
Sn2 Re1 Sn1 Re2 -4.73(2) . . . . ?
Pt1 Re1 Sn1 Re2 156.34(2) . . . . ?
C23 Re2 Sn1 C31 79.6(5) . . . . ?
C22 Re2 Sn1 C31 43.5(14) . . . . ?
C24 Re2 Sn1 C31 169.7(5) . . . . ?
C21 Re2 Sn1 C31 -11.7(4) . . . . ?
Sn2 Re2 Sn1 C31 -100.7(3) . . . . ?
Re1 Re2 Sn1 C31 -105.4(3) . . . . ?
C23 Re2 Sn1 C37 -38.0(5) . . . . ?
C22 Re2 Sn1 C37 -74.0(14) . . . . ?
C24 Re2 Sn1 C37 52.1(5) . . . . ?
C21 Re2 Sn1 C37 -129.3(4) . . . . ?
Sn2 Re2 Sn1 C37 141.7(3) . . . . ?
Re1 Re2 Sn1 C37 137.0(3) . . . . ?
C23 Re2 Sn1 Pt1 -149.9(3) . . . . ?
C22 Re2 Sn1 Pt1 174.1(14) . . . . ?
C24 Re2 Sn1 Pt1 -59.8(3) . . . . ?
C21 Re2 Sn1 Pt1 118.8(3) . . . . ?
Sn2 Re2 Sn1 Pt1 29.83(4) . . . . ?
Re1 Re2 Sn1 Pt1 25.10(2) . . . . ?
C23 Re2 Sn1 Re1 -175.0(3) . . . . ?
C22 Re2 Sn1 Re1 149.0(14) . . . . ?
C24 Re2 Sn1 Re1 -84.9(3) . . . . ?
C21 Re2 Sn1 Re1 93.7(3) . . . . ?
Sn2 Re2 Sn1 Re1 4.72(2) . . . . ?
C12 Re1 Sn2 C43 70.9(5) . . . . ?
C11 Re1 Sn2 C43 -20.7(5) . . . . ?
C13 Re1 Sn2 C43 162.3(5) . . . . ?
C14 Re1 Sn2 C43 37.8(8) . . . . ?
Pt1 Re1 Sn2 C43 -158.8(4) . . . . ?
Sn1 Re1 Sn2 C43 -107.4(4) . . . . ?
Re2 Re1 Sn2 C43 -112.2(4) . . . . ?
C12 Re1 Sn2 C49 -55.8(4) . . . . ?
C11 Re1 Sn2 C49 -147.4(4) . . . . ?
C13 Re1 Sn2 C49 35.6(4) . . . . ?
C14 Re1 Sn2 C49 -88.9(8) . . . . ?
Pt1 Re1 Sn2 C49 74.5(3) . . . . ?
Sn1 Re1 Sn2 C49 125.9(3) . . . . ?
Re2 Re1 Sn2 C49 121.1(3) . . . . ?
C12 Re1 Sn2 Re2 -176.9(3) . . . . ?
C11 Re1 Sn2 Re2 91.5(3) . . . . ?
C13 Re1 Sn2 Re2 -85.5(3) . . . . ?
C14 Re1 Sn2 Re2 150.0(7) . . . . ?
Pt1 Re1 Sn2 Re2 -46.62(7) . . . . ?
Sn1 Re1 Sn2 Re2 4.80(2) . . . . ?
C22 Re2 Sn2 C43 -63.3(4) . . . . ?
C24 Re2 Sn2 C43 -155.5(4) . . . . ?
C21 Re2 Sn2 C43 25.5(4) . . . . ?
Sn1 Re2 Sn2 C43 109.5(3) . . . . ?
Re1 Re2 Sn2 C43 114.3(3) . . . . ?
C22 Re2 Sn2 C49 68.3(4) . . . . ?
C24 Re2 Sn2 C49 -23.8(4) . . . . ?
C21 Re2 Sn2 C49 157.2(4) . . . . ?
Sn1 Re2 Sn2 C49 -118.8(3) . . . . ?
Re1 Re2 Sn2 C49 -114.0(3) . . . . ?
C22 Re2 Sn2 Re1 -177.6(3) . . . . ?
C24 Re2 Sn2 Re1 90.2(3) . . . . ?
C21 Re2 Sn2 Re1 -88.7(3) . . . . ?
Sn1 Re2 Sn2 Re1 -4.79(2) . . . . ?
C14 Pt1 P1 C59 144.4(6) . . . . ?
Sn1 Pt1 P1 C59 -78.4(4) . . . . ?
Re1 Pt1 P1 C59 106.3(5) . . . . ?
C14 Pt1 P1 C63 24.8(5) . . . . ?
Sn1 Pt1 P1 C63 162.0(4) . . . . ?
Re1 Pt1 P1 C63 -13.4(5) . . . . ?
C14 Pt1 P1 C55 -96.9(6) . . . . ?
Sn1 Pt1 P1 C55 40.3(4) . . . . ?
Re1 Pt1 P1 C55 -135.1(5) . . . . ?
P1 Pt1 C14 O14 16.5(12) . . . . ?
Sn1 Pt1 C14 O14 -134.7(10) . . . . ?
Re1 Pt1 C14 O14 -176.9(13) . . . . ?
P1 Pt1 C14 Re1 -166.56(14) . . . . ?
Sn1 Pt1 C14 Re1 42.2(3) . . . . ?
C12 Re1 C14 O14 -44.6(15) . . . . ?
C11 Re1 C14 O14 46.5(15) . . . . ?
C13 Re1 C14 O14 -136.0(15) . . . . ?
Sn2 Re1 C14 O14 -12(2) . . . . ?
Pt1 Re1 C14 O14 175.9(17) . . . . ?
Sn1 Re1 C14 O14 135.0(15) . . . . ?
Re2 Re1 C14 O14 122.0(13) . . . . ?
C12 Re1 C14 Pt1 139.6(4) . . . . ?
C11 Re1 C14 Pt1 -129.4(4) . . . . ?
C13 Re1 C14 Pt1 48.1(4) . . . . ?
Sn2 Re1 C14 Pt1 171.7(4) . . . . ?
Sn1 Re1 C14 Pt1 -40.9(3) . . . . ?
Re2 Re1 C14 Pt1 -53.8(6) . . . . ?
C37 Sn1 C31 C36 -123.6(8) . . . . ?
Pt1 Sn1 C31 C36 -22.8(9) . . . . ?
Re1 Sn1 C31 C36 41.0(9) . . . . ?
Re2 Sn1 C31 C36 116.6(8) . . . . ?
C37 Sn1 C31 C32 58.7(9) . . . . ?
Pt1 Sn1 C31 C32 159.5(7) . . . . ?
Re1 Sn1 C31 C32 -136.7(7) . . . . ?
Re2 Sn1 C31 C32 -61.1(8) . . . . ?
C36 C31 C32 C33 0.2(15) . . . . ?
Sn1 C31 C32 C33 178.0(7) . . . . ?
C31 C32 C33 C34 -1.6(15) . . . . ?
C32 C33 C34 C35 1.7(16) . . . . ?
C33 C34 C35 C36 -0.3(16) . . . . ?
C32 C31 C36 C35 1.1(15) . . . . ?
Sn1 C31 C36 C35 -176.5(7) . . . . ?
C34 C35 C36 C31 -1.1(15) . . . . ?
C31 Sn1 C37 C42 -169.2(9) . . . . ?
Pt1 Sn1 C37 C42 82.1(9) . . . . ?
Re1 Sn1 C37 C42 33.3(11) . . . . ?
Re2 Sn1 C37 C42 -47.9(9) . . . . ?
C31 Sn1 C37 C38 11.4(9) . . . . ?
Pt1 Sn1 C37 C38 -97.3(8) . . . . ?
Re1 Sn1 C37 C38 -146.1(6) . . . . ?
Re2 Sn1 C37 C38 132.7(7) . . . . ?
C42 C37 C38 C39 -2.1(15) . . . . ?
Sn1 C37 C38 C39 177.4(8) . . . . ?
C37 C38 C39 C40 1.1(16) . . . . ?
C38 C39 C40 C41 0.4(18) . . . . ?
C39 C40 C41 C42 -1.0(18) . . . . ?
C38 C37 C42 C41 1.5(16) . . . . ?
Sn1 C37 C42 C41 -177.9(8) . . . . ?
C40 C41 C42 C37 0.0(17) . . . . ?
C49 Sn2 C43 C48 86.1(10) . . . . ?
Re1 Sn2 C43 C48 -48.6(11) . . . . ?
Re2 Sn2 C43 C48 -132.3(9) . . . . ?
C49 Sn2 C43 C44 -87.3(9) . . . . ?
Re1 Sn2 C43 C44 138.1(8) . . . . ?
Re2 Sn2 C43 C44 54.4(10) . . . . ?
C48 C43 C44 C45 -1.3(17) . . . . ?
Sn2 C43 C44 C45 172.4(9) . . . . ?
C43 C44 C45 C46 2(2) . . . . ?
C44 C45 C46 C47 -2(2) . . . . ?
C45 C46 C47 C48 1(2) . . . . ?
C44 C43 C48 C47 0.6(18) . . . . ?
Sn2 C43 C48 C47 -172.9(9) . . . . ?
C46 C47 C48 C43 -0.5(19) . . . . ?
C43 Sn2 C49 C54 4.5(9) . . . . ?
Re1 Sn2 C49 C54 139.0(7) . . . . ?
Re2 Sn2 C49 C54 -133.1(7) . . . . ?
C43 Sn2 C49 C50 -176.3(8) . . . . ?
Re1 Sn2 C49 C50 -41.8(9) . . . . ?
Re2 Sn2 C49 C50 46.1(10) . . . . ?
C54 C49 C50 C51 -1.5(15) . . . . ?
Sn2 C49 C50 C51 179.3(7) . . . . ?
C49 C50 C51 C52 2.2(15) . . . . ?
C50 C51 C52 C53 -1.4(17) . . . . ?
C51 C52 C53 C54 -0.2(19) . . . . ?
C52 C53 C54 C49 0.9(19) . . . . ?
C50 C49 C54 C53 -0.1(17) . . . . ?
Sn2 C49 C54 C53 179.2(9) . . . . ?
C59 P1 C55 C58 -75.4(10) . . . . ?
C63 P1 C55 C58 44.8(10) . . . . ?
Pt1 P1 C55 C58 168.8(8) . . . . ?
C59 P1 C55 C56 46.9(9) . . . . ?
C63 P1 C55 C56 167.1(8) . . . . ?
Pt1 P1 C55 C56 -69.0(8) . . . . ?
C59 P1 C55 C57 161.6(8) . . . . ?
C63 P1 C55 C57 -78.2(9) . . . . ?
Pt1 P1 C55 C57 45.7(9) . . . . ?
C63 P1 C59 C60 160.7(8) . . . . ?
C55 P1 C59 C60 -80.1(10) . . . . ?
Pt1 P1 C59 C60 39.6(9) . . . . ?
C63 P1 C59 C62 45.6(9) . . . . ?
C55 P1 C59 C62 164.9(7) . . . . ?
Pt1 P1 C59 C62 -75.5(8) . . . . ?
C63 P1 C59 C61 -76.2(10) . . . . ?
C55 P1 C59 C61 43.0(11) . . . . ?
Pt1 P1 C59 C61 162.7(8) . . . . ?
C59 P1 C63 C66 44.7(10) . . . . ?
C55 P1 C63 C66 -75.2(9) . . . . ?
Pt1 P1 C63 C66 161.5(7) . . . . ?
C59 P1 C63 C64 166.8(7) . . . . ?
C55 P1 C63 C64 46.8(8) . . . . ?
Pt1 P1 C63 C64 -76.5(7) . . . . ?
C59 P1 C63 C65 -78.0(8) . . . . ?
C55 P1 C63 C65 162.0(7) . . . . ?
Pt1 P1 C63 C65 38.7(8) . . . . ?
